data_4322216
loop_
_publ_author_name
'Bert D. Alleyne'
'Leonard St. Bernard'
'Hema Jaggernauth'
'Lincoln A. Hall'
'Ian Baxter'
'Andrew J. P. White'
'David J. Williams'

_publ_section_title
;
 Lanthanide Complexes of 3-Diphenylamino-4-hydroxycyclobut-3-ene-1,2-dione
 (Diphenylaminosquarate)
;
_journal_name_full 'Inorganic Chemistry'
_journal_page_first 3774
_journal_page_last 3778
_journal_paper_doi 10.1021/ic990200f
_journal_volume 38
_journal_year 1999
_chemical_formula_sum 'C16 H13 N O4'
_chemical_formula_weight 283.27
_chemical_name_systematic
; 
 ? 
;
_space_group_IT_number 14
_symmetry_cell_setting monoclinic
_symmetry_space_group_name_Hall '-P 2ybc'
_symmetry_space_group_name_H-M 'P 1 21/c 1'
_atom_sites_solution_hydrogens geom
_atom_sites_solution_primary direct
_atom_sites_solution_secondary difmap
_audit_creation_method SHELXL
_cell_angle_alpha 90.00
_cell_angle_beta 92.062(9)
_cell_angle_gamma 90.00
_cell_formula_units_Z 4
_cell_length_a 7.7460(7)
_cell_length_b 26.450(2)
_cell_length_c 6.9099(6)
_cell_measurement_reflns_used 28
_cell_measurement_temperature 293(2)
_cell_measurement_theta_max 27.93
_cell_measurement_theta_min 10.58
_cell_volume 1414.8(2)
_computing_cell_refinement 'Siemens XSCANS'
_computing_data_collection 'Siemens XSCANS'
_computing_data_reduction 'Siemens SHELXTL'
_computing_molecular_graphics 'Siemens SHELXTL'
_computing_publication_material 'Siemens SHELXTL'
_computing_structure_refinement 'SHELXL-93 (Sheldrick, 1993)'
_computing_structure_solution 'SHELXS-86 (Sheldrick, 1990)'
_diffrn_ambient_temperature 293(2)
_diffrn_measurement_device 'Siemens P4'
_diffrn_measurement_method '\w scans'
_diffrn_radiation_monochromator graphite
_diffrn_radiation_source 'fine-focus sealed tube'
_diffrn_radiation_type CuK\a
_diffrn_radiation_wavelength 1.54178
_diffrn_reflns_av_R_equivalents 0.0846
_diffrn_reflns_av_sigmaI/netI 0.0398
_diffrn_reflns_limit_h_max 9
_diffrn_reflns_limit_h_min -9
_diffrn_reflns_limit_k_max 30
_diffrn_reflns_limit_k_min 0
_diffrn_reflns_limit_l_max 7
_diffrn_reflns_limit_l_min 0
_diffrn_reflns_number 2280
_diffrn_reflns_theta_max 63.99
_diffrn_reflns_theta_min 3.34
_diffrn_standards_interval_count 97
_diffrn_standards_number 3
_exptl_absorpt_coefficient_mu 0.802
_exptl_absorpt_correction_T_max 1.0000
_exptl_absorpt_correction_T_min 0.5329
_exptl_absorpt_correction_type 'Lamina [0 0 1]'
_exptl_crystal_colour Clear
_exptl_crystal_density_diffrn 1.330
_exptl_crystal_description plates
_exptl_crystal_F_000 592
_exptl_crystal_size_max 1.00
_exptl_crystal_size_mid 0.50
_exptl_crystal_size_min 0.10
_refine_diff_density_max 0.296
_refine_diff_density_min -0.234
_refine_diff_density_rms 0.050
_refine_ls_extinction_coef 0.0046(12)
_refine_ls_extinction_expression Fc^*^=kFc[1+0.001xFc^2^\l^3^/sin(2\q)]^-1/4^
_refine_ls_extinction_method SHELXL
_refine_ls_goodness_of_fit_all 1.063
_refine_ls_goodness_of_fit_obs 1.104
_refine_ls_matrix_type full
_refine_ls_number_parameters 179
_refine_ls_number_reflns 1961
_refine_ls_number_restraints 3
_refine_ls_restrained_S_all 1.076
_refine_ls_restrained_S_obs 1.102
_refine_ls_R_factor_all 0.0736
_refine_ls_R_factor_obs 0.0608
_refine_ls_shift/esd_max 0.000
_refine_ls_shift/esd_mean 0.000
_refine_ls_structure_factor_coef Fsqd
_refine_ls_weighting_details 'w=1/[\s^2^(Fo^2^)+(0.1164P)^2^+0.3468P] where P=(Fo^2^+2Fc^2^)/3'
_refine_ls_weighting_scheme calc
_refine_ls_wR_factor_all 0.1918
_refine_ls_wR_factor_obs 0.1754
_reflns_number_observed 1687
_reflns_number_total 2089
_reflns_observed_criterion >2sigma(I)
_cod_data_source_file ic990200f_5.cif
_cod_data_source_block LH9804
_cod_depositor_comments
;
The following automatic conversions were performed:

'_refine_ls_weighting_scheme' value 'calc
w=1/[\s^2^(Fo^2^)+(0.1164P)^2^+0.3468P] where P=(Fo^2^+2Fc^2^)/3' was
changed to 'calc'. New tag '_refine_ls_weighting_details' was
created. The value of the new tag was set to
'w=1/[\s^2^(Fo^2^)+(0.1164P)^2^+0.3468P] where P=(Fo^2^+2Fc^2^)/3'.

Automatic conversion script
Id: cif_fix_values 3143 2015-03-26 13:38:13Z robertas 
;
_cod_database_code 4322216

loop_
_symmetry_equiv_pos_as_xyz
'x, y, z'
'-x, y+1/2, -z+1/2'
'-x, -y, -z'
'x, -y-1/2, z-1/2'

loop_
_atom_site_aniso_label
_atom_site_aniso_U_11
_atom_site_aniso_U_22
_atom_site_aniso_U_33
_atom_site_aniso_U_23
_atom_site_aniso_U_13
_atom_site_aniso_U_12
O1 0.0494(10) 0.0410(10) 0.0765(14) -0.0055(8) -0.0151(9) -0.0069(8)
C1 0.0385(12) 0.0431(13) 0.0502(15) -0.0022(10) -0.0100(10) -0.0017(10)
O2 0.0471(11) 0.0499(11) 0.0756(14) -0.0047(9) -0.0267(9) 0.0068(8)
C2 0.0417(13) 0.0410(12) 0.051(2) -0.0057(10) -0.0118(11) 0.0012(10)
N3 0.0442(11) 0.0387(11) 0.0610(14) -0.0033(9) -0.0209(10) -0.0025(8)
C3 0.0386(12) 0.0390(12) 0.0481(15) -0.0046(9) -0.0123(10) 0.0006(9)
O4 0.0420(10) 0.0494(10) 0.0773(15) -0.0013(9) -0.0237(9) 0.0033(8)
C4 0.0372(12) 0.0420(13) 0.0497(15) -0.0044(10) -0.0130(10) -0.0003(10)
C5 0.069(2) 0.0399(13) 0.066(2) -0.0047(12) -0.0289(15) -0.0039(12)
C6 0.096(3) 0.045(2) 0.095(3) -0.008(2) -0.058(2) 0.005(2)
C7 0.074(2) 0.058(2) 0.140(4) -0.026(2) -0.061(3) 0.013(2)
C8 0.038(2) 0.078(2) 0.168(5) -0.038(3) -0.010(2) -0.0081(15)
C9 0.051(2) 0.068(2) 0.093(3) -0.015(2) -0.002(2) -0.0118(14)
C10 0.0412(13) 0.0365(12) 0.065(2) -0.0076(11) -0.0173(11) -0.0007(10)
C11 0.062(2) 0.0458(15) 0.087(2) -0.0095(14) -0.025(2) 0.0035(13)
C12 0.079(2) 0.045(2) 0.141(4) -0.009(2) -0.039(3) 0.009(2)
C13 0.084(3) 0.051(2) 0.150(4) 0.024(2) -0.046(3) -0.005(2)
C14 0.087(3) 0.087(3) 0.096(3) 0.035(2) -0.042(2) -0.015(2)
C15 0.074(2) 0.060(2) 0.066(2) 0.0079(14) -0.020(2) -0.007(2)
C16 0.0430(13) 0.0402(12) 0.065(2) 0.0035(11) -0.0165(11) -0.0031(10)
O10 0.0508(13) 0.0612(13) 0.100(2) 0.0100(11) -0.0324(11) -0.0125(9)

loop_
_atom_site_label
_atom_site_type_symbol
_atom_site_fract_x
_atom_site_fract_y
_atom_site_fract_z
_atom_site_U_iso_or_equiv
_atom_site_thermal_displace_type
_atom_site_occupancy
_atom_site_calc_flag
_atom_site_refinement_flags
_atom_site_disorder_group
O1 O 0.2287(3) 0.20728(7) 0.2017(3) 0.0560(6) Uani 1 d . .
C1 C 0.2920(3) 0.24905(10) 0.2308(4) 0.0442(6) Uani 1 d . .
O2 O 0.5846(3) 0.24958(7) 0.3985(3) 0.0582(6) Uani 1 d . .
C2 C 0.4583(3) 0.26870(9) 0.3208(4) 0.0449(6) Uani 1 d . .
N3 N 0.4694(3) 0.36631(8) 0.3028(3) 0.0485(6) Uani 1 d . .
C3 C 0.3967(3) 0.32044(9) 0.2759(4) 0.0422(6) Uani 1 d . .
O4 O 0.1024(3) 0.32331(7) 0.1219(3) 0.0569(6) Uani 1 d D .
H4A H 0.0269(44) 0.3011(12) 0.0682(61) 0.090(13) Uiso 1 d D .
C4 C 0.2408(3) 0.30155(10) 0.1975(4) 0.0433(6) Uani 1 d . .
C5 C 0.6175(2) 0.35467(7) 0.6165(3) 0.0593(8) Uani 1 d G .
H5A H 0.5164(2) 0.34145(7) 0.6647(3) 0.071 Uiso 1 calc R .
C6 C 0.7655(3) 0.35819(8) 0.7356(3) 0.0800(13) Uani 1 d G .
H6A H 0.7634(5) 0.34733(12) 0.8635(3) 0.096 Uiso 1 calc R .
C7 C 0.9165(2) 0.37794(9) 0.6635(4) 0.092(2) Uani 1 d G .
H7A H 1.0155(3) 0.38030(13) 0.7431(5) 0.110 Uiso 1 calc R .
C8 C 0.9196(2) 0.39418(9) 0.4723(4) 0.095(2) Uani 1 d G .
H8A H 1.0206(3) 0.40740(13) 0.4241(6) 0.114 Uiso 1 calc R .
C9 C 0.7716(3) 0.39066(8) 0.3532(3) 0.0707(9) Uani 1 d G .
H9A H 0.7736(4) 0.40153(12) 0.2253(3) 0.085 Uiso 1 calc R .
C10 C 0.6205(2) 0.37091(7) 0.4253(2) 0.0482(7) Uani 1 d G .
C11 C 0.3762(3) 0.45318(7) 0.3381(3) 0.0658(9) Uani 1 d G .
H11A H 0.4163(3) 0.45234(7) 0.4666(3) 0.079 Uiso 1 calc R .
C12 C 0.2995(3) 0.49681(6) 0.2630(4) 0.0893(14) Uani 1 d G .
H12A H 0.2883(5) 0.52515(8) 0.3412(5) 0.107 Uiso 1 calc R .
C13 C 0.2395(4) 0.49806(7) 0.0711(4) 0.096(2) Uani 1 d G .
H13A H 0.1881(5) 0.52726(8) 0.0208(6) 0.115 Uiso 1 calc R .
C14 C 0.2562(4) 0.45569(9) -0.0458(3) 0.0910(14) Uani 1 d G .
H14A H 0.2160(6) 0.45654(12) -0.1742(3) 0.109 Uiso 1 calc R .
C15 C 0.3329(3) 0.41207(7) 0.0294(3) 0.0672(9) Uani 1 d G .
H15A H 0.3441(5) 0.38372(9) -0.0488(3) 0.081 Uiso 1 calc R .
C16 C 0.3929(3) 0.41081(5) 0.2213(3) 0.0499(7) Uani 1 d G .
O10 O -0.0687(3) 0.24773(9) -0.0062(4) 0.0715(7) Uani 1 d D .
H10A H -0.1822(13) 0.2424(17) -0.0303(67) 0.091(14) Uiso 1 d D .
H10B H -0.0103(73) 0.2221(15) 0.0516(85) 0.139(22) Uiso 1 d D .

loop_
_atom_type_symbol
_atom_type_description
_atom_type_scat_dispersion_real
_atom_type_scat_dispersion_imag
_atom_type_scat_source
C C 0.0181 0.0091 'International Tables Vol C Tables 4.2.6.8 and 6.1.1.4'
H H 0.0000 0.0000 'International Tables Vol C Tables 4.2.6.8 and 6.1.1.4'
N N 0.0311 0.0180 'International Tables Vol C Tables 4.2.6.8 and 6.1.1.4'
O O 0.0492 0.0322 'International Tables Vol C Tables 4.2.6.8 and 6.1.1.4'

loop_
_geom_angle_atom_site_label_1
_geom_angle_atom_site_label_2
_geom_angle_atom_site_label_3
_geom_angle
_geom_angle_site_symmetry_1
_geom_angle_site_symmetry_3
_geom_angle_publ_flag
O1 C1 C4 136.7(2) . . ?
O1 C1 C2 135.5(2) . . ?
C4 C1 C2 87.7(2) . . ?
O2 C2 C3 136.9(2) . . ?
O2 C2 C1 134.9(2) . . ?
C3 C2 C1 88.1(2) . . ?
C3 N3 C16 121.5(2) . . ?
C3 N3 C10 119.3(2) . . ?
C16 N3 C10 119.1(2) . . ?
N3 C3 C4 136.6(2) . . ?
N3 C3 C2 132.4(2) . . ?
C4 C3 C2 91.1(2) . . ?
O4 C4 C3 132.9(2) . . ?
O4 C4 C1 134.0(2) . . ?
C3 C4 C1 93.0(2) . . ?
C6 C5 C10 120.0 . . ?
C7 C6 C5 120.0 . . ?
C6 C7 C8 120.0 . . ?
C9 C8 C7 120.0 . . ?
C8 C9 C10 120.0 . . ?
C9 C10 C5 120.0 . . ?
C9 C10 N3 120.2(2) . . ?
C5 C10 N3 119.8(2) . . ?
C12 C11 C16 120.0 . . ?
C13 C12 C11 120.0 . . ?
C12 C13 C14 120.0 . . ?
C15 C14 C13 120.0 . . ?
C16 C15 C14 120.0 . . ?
C15 C16 C11 120.0 . . ?
C15 C16 N3 121.14(15) . . ?
C11 C16 N3 118.8(2) . . ?

loop_
_geom_bond_atom_site_label_1
_geom_bond_atom_site_label_2
_geom_bond_distance
_geom_bond_site_symmetry_2
_geom_bond_publ_flag
O1 C1 1.223(3) . ?
C1 C4 1.460(4) . ?
C1 C2 1.503(3) . ?
O2 C2 1.210(3) . ?
C2 C3 1.479(3) . ?
N3 C3 1.348(3) . ?
N3 C16 1.425(2) . ?
N3 C10 1.425(2) . ?
C3 C4 1.398(3) . ?
O4 C4 1.309(3) . ?
C5 C6 1.39 . ?
C5 C10 1.39 . ?
C6 C7 1.39 . ?
C7 C8 1.39 . ?
C8 C9 1.39 . ?
C9 C10 1.39 . ?
C11 C12 1.39 . ?
C11 C16 1.39 . ?
C12 C13 1.39 . ?
C13 C14 1.39 . ?
C14 C15 1.39 . ?
C15 C16 1.39 . ?

loop_
_cod_related_entry_id
_cod_related_entry_database
_cod_related_entry_code
1 ChemSpider 30661131
